data_4003097
loop_
_publ_author_name
'Schipper, Desmond E.'
'Zhao, Zhenhuan'
'Thirumalai, Hari'
'Leitner, Andrew P.'
'Donaldson, Samantha L.'
'Kumar, Arvind'
'Qin, Fan'
'Wang, Zhiming'
'Grabow, Lars C.'
'Bao, Jiming'
'Whitmire, Kenton H.'

_publ_section_title
;
 Effects of Catalyst Phase on the Hydrogen Evolution Reaction of Water
 Splitting: Preparation of Phase-Pure Films of FeP, Fe2P, and Fe3P and
 Their Relative Catalytic Activities
;
_journal_issue 10
_journal_name_full 'Chemistry of Materials'
_journal_page_first 3588
_journal_paper_doi 10.1021/acs.chemmater.8b01624
_journal_volume 30
_journal_year 2018
_chemical_absolute_configuration unk
_chemical_formula_moiety 'C16 H20 Fe2 O8 P2'
_chemical_formula_sum 'C16 H20 Fe2 O8 P2'
_chemical_formula_weight 513.96
_chemical_name_systematic (\m~2~-di-tert-butyldiphosphine-P,P\')-octacarbonyl-di-iron
_space_group_crystal_system tetragonal
_space_group_IT_number 96
_space_group_name_Hall 'P 4nw 2abw'
_space_group_name_H-M_alt 'P 43 21 2'
_atom_sites_solution_hydrogens mixed
_audit_creation_method SHELXL-2017/1
_cell_angle_alpha 90
_cell_angle_beta 90
_cell_angle_gamma 90
_cell_formula_units_Z 4
_cell_length_a 10.2458(2)
_cell_length_b 10.2458(2)
_cell_length_c 21.1573(7)
_cell_measurement_reflns_used 17163
_cell_measurement_temperature 173
_cell_measurement_theta_max 31.7170
_cell_measurement_theta_min 1.9280
_cell_volume 2221.02(10)
_computing_structure_refinement 'SHELXL-2017/1 (Sheldrick, 2017)'
_diffrn_ambient_temperature 173
_diffrn_detector CCD
_diffrn_detector_area_resol_mean 13.6612
_diffrn_measured_fraction_theta_full 0.996
_diffrn_measured_fraction_theta_max 0.994
_diffrn_measurement_device
;
SCXMini: Fixed Chi 2 circle
;
_diffrn_measurement_device_type
;
Rigaku Mercury2 (2x2 bin mode)
;
_diffrn_measurement_method 'profile data from \w-scans'
_diffrn_measurement_specimen_support Fiber
_diffrn_radiation_monochromator 'Graphite Monochromator'
_diffrn_radiation_type MoK\a
_diffrn_radiation_wavelength 0.71073
_diffrn_reflns_av_R_equivalents 0.0295
_diffrn_reflns_av_unetI/netI 0.0146
_diffrn_reflns_Laue_measured_fraction_full 0.996
_diffrn_reflns_Laue_measured_fraction_max 0.994
_diffrn_reflns_limit_h_max 14
_diffrn_reflns_limit_h_min -15
_diffrn_reflns_limit_k_max 15
_diffrn_reflns_limit_k_min -15
_diffrn_reflns_limit_l_max 31
_diffrn_reflns_limit_l_min -30
_diffrn_reflns_number 38368
_diffrn_reflns_point_group_measured_fraction_full 0.998
_diffrn_reflns_point_group_measured_fraction_max 0.995
_diffrn_reflns_theta_full 25.242
_diffrn_reflns_theta_max 31.698
_diffrn_reflns_theta_min 2.209
_diffrn_source 'Sealed Tube'
_exptl_absorpt_coefficient_mu 1.487
_exptl_absorpt_correction_T_max 1.00000
_exptl_absorpt_correction_T_min 0.91713
_exptl_absorpt_correction_type multi-scan
_exptl_absorpt_process_details
;
CrysAlisPro 1.171.39.28e (Rigaku Oxford Diffraction, 2015)
Empirical absorption correction using spherical harmonics,
 implemented in SCALE3 ABSPACK scaling algorithm.
;
_exptl_crystal_colour Yellow
_exptl_crystal_density_diffrn 1.537
_exptl_crystal_description Blocks
_exptl_crystal_F_000 1052.1658
_exptl_crystal_size_max 0.400
_exptl_crystal_size_mid 0.330
_exptl_crystal_size_min 0.300
_refine_diff_density_max 0.799
_refine_diff_density_min -0.433
_refine_diff_density_rms 0.057
_refine_ls_abs_structure_details
;
 Refined as an inversion twin.
;
_refine_ls_abs_structure_Flack 0.51(2)
_refine_ls_extinction_method none
_refine_ls_goodness_of_fit_ref 1.098
_refine_ls_hydrogen_treatment mixed
_refine_ls_matrix_type full
_refine_ls_number_parameters 181
_refine_ls_number_reflns 3706
_refine_ls_number_restraints 208
_refine_ls_restrained_S_all 1.080
_refine_ls_R_factor_all 0.0365
_refine_ls_R_factor_gt 0.0328
_refine_ls_shift/su_max 0.000
_refine_ls_shift/su_mean 0.000
_refine_ls_structure_factor_coef Fsqd
_refine_ls_weighting_details 'w=1/[\s^2^(Fo^2^)+(0.0367P)^2^+0.9026P] where P=(Fo^2^+2Fc^2^)/3'
_refine_ls_weighting_scheme calc
_refine_ls_wR_factor_gt 0.0784
_refine_ls_wR_factor_ref 0.0802
_reflns_Friedel_coverage 0.690
_reflns_Friedel_fraction_full 1.000
_reflns_Friedel_fraction_max 0.996
_reflns_number_gt 3461
_reflns_number_total 3706
_reflns_threshold_expression 'I > 2\s(I)'
_cod_data_source_file cm8b01624_si_002.cif
_cod_data_source_block Compound3
_cod_original_cell_volume 2221.03(13)
_cod_database_code 4003097
_shelx_shelxl_version_number 2017/1
_shelx_space_group_comment
;
The symmetry employed for this shelxl refinement is uniquely defined
by the following loop, which should always be used as a source of
symmetry information in preference to the above space-group names.
They are only intended as comments.
;
_oxdiff_exptl_absorpt_empirical_full_min 0.900
_oxdiff_exptl_absorpt_empirical_full_max 1.101
_oxdiff_exptl_absorpt_empirical_details
;
Empirical correction (ABSPACK) includes:
- Absorption correction using spherical harmonics
- Frame scaling
- Detector area scaling
;

loop_
_space_group_symop_operation_xyz
'x, y, z'
'-y+1/2, x+1/2, z+3/4'
'-x, -y, z+1/2'
'y+1/2, -x+1/2, z+1/4'
'x+1/2, -y+1/2, -z+1/4'
'-x+1/2, y+1/2, -z+3/4'
'y, x, -z'
'-y, -x, -z+1/2'

loop_
_atom_site_label
_atom_site_type_symbol
_atom_site_fract_x
_atom_site_fract_y
_atom_site_fract_z
_atom_site_U_iso_or_equiv
_atom_site_adp_type
_atom_site_occupancy
_atom_site_site_symmetry_order
_atom_site_calc_flag
_atom_site_refinement_flags_posn
_atom_site_refinement_flags_adp
_atom_site_refinement_flags_occupancy
_atom_site_disorder_assembly
_atom_site_disorder_group
Fe1 Fe 0.41504(3) 0.56760(4) 0.36429(2) 0.03270(10) Uani 1 1 d D . . . .
P1A P 0.56727(7) 0.48431(8) 0.29993(3) 0.0257(2) Uani 0.851(3) 1 d D . P A 1
C1A C 0.7292(3) 0.5711(4) 0.29269(15) 0.0377(7) Uani 0.851(3) 1 d D . P A 1
C2A C 0.7923(3) 0.5592(5) 0.35848(17) 0.0540(11) Uani 0.851(3) 1 d D . P A 1
H2A1 H 0.804470 0.468672 0.368626 0.081 Uiso 0.851(3) 1 calc R U P A 1
H2A2 H 0.875279 0.602651 0.358393 0.081 Uiso 0.851(3) 1 calc R U P A 1
H2A3 H 0.736423 0.598787 0.389458 0.081 Uiso 0.851(3) 1 calc R U P A 1
C3A C 0.7091(4) 0.7150(5) 0.2758(3) 0.0695(14) Uani 0.851(3) 1 d D . P A 1
H3A1 H 0.669759 0.721421 0.234784 0.104 Uiso 0.851(3) 1 calc R U P A 1
H3A2 H 0.653059 0.754957 0.306624 0.104 Uiso 0.851(3) 1 calc R U P A 1
H3A3 H 0.791915 0.758821 0.275560 0.104 Uiso 0.851(3) 1 calc R U P A 1
C4A C 0.8224(8) 0.5054(8) 0.2442(3) 0.083(3) Uani 0.851(3) 1 d D . P A 1
H4A1 H 0.834243 0.415308 0.255216 0.124 Uiso 0.851(3) 1 calc R U P A 1
H4A2 H 0.785203 0.511307 0.202633 0.124 Uiso 0.851(3) 1 calc R U P A 1
H4A3 H 0.905285 0.549087 0.244750 0.124 Uiso 0.851(3) 1 calc R U P A 1
O13 O 0.3806(3) 0.8111(2) 0.29215(12) 0.0551(6) Uani 1 1 d . . . . .
O11 O 0.4459(3) 0.3223(3) 0.43605(13) 0.0622(7) Uani 1 1 d . . . . .
C11 C 0.4334(3) 0.4165(3) 0.40808(14) 0.0435(6) Uani 1 1 d . . . . .
C13 C 0.3957(3) 0.7154(3) 0.31908(13) 0.0409(6) Uani 1 1 d . . . . .
O12 O 0.1346(2) 0.5154(3) 0.34981(13) 0.0592(7) Uani 1 1 d . . . . .
C12 C 0.2436(3) 0.5354(3) 0.35446(14) 0.0403(6) Uani 1 1 d . . . . .
O14 O 0.5075(3) 0.7172(3) 0.47403(12) 0.0723(9) Uani 1 1 d . . . . .
C14 C 0.4733(3) 0.6591(3) 0.43071(14) 0.0464(7) Uani 1 1 d . . . . .
P1B P 0.5720(3) 0.5609(4) 0.28498(16) 0.0213(11) Uani 0.149(3) 1 d D . P A 2
C1B C 0.7488(15) 0.5425(14) 0.3102(7) 0.027(3) Uani 0.149(3) 1 d D U P A 2
C2B C 0.773(2) 0.4210(15) 0.3510(8) 0.043(4) Uani 0.149(3) 1 d D U P A 2
H2B1 H 0.751420 0.344181 0.327249 0.064 Uiso 0.149(3) 1 calc R U P A 2
H2B2 H 0.863140 0.417832 0.363179 0.064 Uiso 0.149(3) 1 calc R U P A 2
H2B3 H 0.719288 0.425109 0.388176 0.064 Uiso 0.149(3) 1 calc R U P A 2
C3B C 0.782(2) 0.6658(15) 0.3463(9) 0.045(4) Uani 0.149(3) 1 d D U P A 2
H3B1 H 0.766082 0.740439 0.319984 0.068 Uiso 0.149(3) 1 calc R U P A 2
H3B2 H 0.728247 0.671193 0.383466 0.068 Uiso 0.149(3) 1 calc R U P A 2
H3B3 H 0.872099 0.663916 0.358469 0.068 Uiso 0.149(3) 1 calc R U P A 2
C4B C 0.824(2) 0.5325(18) 0.2473(7) 0.020(3) Uani 0.149(3) 1 d D U P A 2
H4B1 H 0.799652 0.453165 0.226135 0.030 Uiso 0.149(3) 1 calc R U P A 2
H4B2 H 0.802015 0.605794 0.221066 0.030 Uiso 0.149(3) 1 calc R U P A 2
H4B3 H 0.915726 0.532225 0.255541 0.030 Uiso 0.149(3) 1 calc R U P A 2
H1A H 0.607(4) 0.374(4) 0.3162(18) 0.040(10) Uiso 0.851(3) 1 d D U P . .
H1B H 0.578(5) 0.669(6) 0.259(3) 0.040(10) Uiso 0.149(3) 1 d D U P . .

loop_
_atom_site_aniso_label
_atom_site_aniso_U_11
_atom_site_aniso_U_22
_atom_site_aniso_U_33
_atom_site_aniso_U_23
_atom_site_aniso_U_13
_atom_site_aniso_U_12
Fe1 0.02681(17) 0.0428(2) 0.02852(16) -0.00417(14) 0.00219(12) 0.00196(14)
P1A 0.0288(3) 0.0265(4) 0.0218(3) 0.0009(3) -0.0025(2) 0.0030(3)
C1A 0.0246(13) 0.058(2) 0.0309(14) 0.0097(16) 0.0015(11) -0.0022(14)
C2A 0.0328(15) 0.087(3) 0.0423(17) 0.013(2) -0.0097(13) -0.0098(17)
C3A 0.040(2) 0.069(3) 0.099(3) 0.038(3) -0.019(2) -0.0235(19)
C4A 0.050(3) 0.139(7) 0.059(3) -0.008(4) 0.021(2) 0.019(4)
O13 0.0669(16) 0.0499(13) 0.0486(12) 0.0026(11) 0.0056(11) 0.0064(11)
O11 0.0619(16) 0.0568(14) 0.0678(16) 0.0176(12) 0.0060(13) 0.0103(12)
C11 0.0357(13) 0.0520(15) 0.0427(13) -0.0009(12) 0.0021(11) 0.0032(12)
C13 0.0401(14) 0.0480(15) 0.0346(12) -0.0044(11) 0.0037(11) 0.0023(11)
O12 0.0298(10) 0.0815(18) 0.0664(16) 0.0153(14) 0.0013(10) 0.0002(11)
C12 0.0304(12) 0.0495(15) 0.0410(14) 0.0044(12) 0.0030(10) 0.0056(11)
O14 0.087(2) 0.081(2) 0.0480(13) -0.0226(14) -0.0125(14) -0.0081(16)
C14 0.0519(17) 0.0535(18) 0.0340(12) -0.0045(12) 0.0016(12) -0.0002(14)
P1B 0.0215(15) 0.023(2) 0.0189(15) -0.0001(13) 0.0001(11) 0.0042(13)
C1B 0.026(3) 0.027(3) 0.027(3) 0.0001(13) 0.0006(13) 0.0001(13)
C2B 0.042(4) 0.043(4) 0.043(4) 0.003(3) -0.002(3) 0.000(3)
C3B 0.045(5) 0.045(4) 0.045(4) -0.002(3) -0.002(3) 0.000(3)
C4B 0.018(4) 0.021(4) 0.021(4) 0.000(2) -0.001(2) -0.005(2)

loop_
_atom_type_symbol
_atom_type_description
_atom_type_scat_dispersion_real
_atom_type_scat_dispersion_imag
_atom_type_scat_source
C C 0.0033 0.0016 'International Tables Vol C Tables 4.2.6.8 and 6.1.1.4'
H H 0.0000 0.0000 'International Tables Vol C Tables 4.2.6.8 and 6.1.1.4'
O O 0.0106 0.0060 'International Tables Vol C Tables 4.2.6.8 and 6.1.1.4'
P P 0.1023 0.0942 'International Tables Vol C Tables 4.2.6.8 and 6.1.1.4'
Fe Fe 0.3463 0.8444 'International Tables Vol C Tables 4.2.6.8 and 6.1.1.4'

loop_
_geom_angle_atom_site_label_1
_geom_angle_atom_site_label_2
_geom_angle_atom_site_label_3
_geom_angle
_geom_angle_site_symmetry_3
C14 Fe1 C12 120.79(14) .
C14 Fe1 C13 90.75(14) .
C12 Fe1 C13 89.17(14) .
C14 Fe1 C11 90.65(15) .
C12 Fe1 C11 90.22(14) .
C13 Fe1 C11 178.59(14) .
C14 Fe1 P1A 116.37(11) .
C12 Fe1 P1A 122.67(10) .
C13 Fe1 P1A 94.24(9) .
C11 Fe1 P1A 85.02(10) .
C14 Fe1 P1B 110.55(14) .
C12 Fe1 P1B 125.89(13) .
C13 Fe1 P1B 73.60(14) .
C11 Fe1 P1B 105.76(14) .
C1A P1A Fe1 118.79(12) .
C1A P1A P1A 103.99(11) 8_665
Fe1 P1A P1A 119.92(3) 8_665
C3A C1A C2A 110.1(4) .
C3A C1A C4A 110.2(4) .
C2A C1A C4A 107.7(4) .
C3A C1A P1A 110.8(2) .
C2A C1A P1A 105.0(2) .
C4A C1A P1A 112.9(4) .
O11 C11 Fe1 179.2(3) .
O13 C13 Fe1 177.4(3) .
O12 C12 Fe1 178.3(3) .
O14 C14 Fe1 178.2(3) .
C1B P1B Fe1 117.4(5) .
C1B P1B P1B 130.6(5) 8_665
Fe1 P1B P1B 94.0(2) 8_665
C3B C1B C2B 110.9(12) .
C3B C1B C4B 112.4(12) .
C2B C1B C4B 110.6(12) .
C3B C1B P1B 105.8(12) .
C2B C1B P1B 113.1(12) .
C4B C1B P1B 103.8(12) .

loop_
_geom_bond_atom_site_label_1
_geom_bond_atom_site_label_2
_geom_bond_distance
_geom_bond_site_symmetry_2
Fe1 C14 1.792(3) .
Fe1 C12 1.799(3) .
Fe1 C13 1.802(3) .
Fe1 C11 1.814(3) .
Fe1 P1A 2.2395(8) .
Fe1 P1B 2.325(3) .
P1A C1A 1.888(3) .
P1A P1A 2.2410(13) 8_665
C1A C3A 1.531(6) .
C1A C2A 1.540(5) .
C1A C4A 1.555(6) .
O13 C13 1.145(4) .
O11 C11 1.140(4) .
O12 C12 1.140(4) .
O14 C14 1.148(4) .
P1B C1B 1.898(15) .
P1B P1B 2.428(7) 8_665
C1B C3B 1.515(15) .
C1B C2B 1.535(15) .
C1B C4B 1.538(16) .
